data_4516106
loop_
_publ_author_name
'Wheaton, Amelia M.'
'Streep, Michaela E.'
'Ohlhaver, Christopher M.'
'Nicholas, Aaron D.'
'Barnes, Francis H.'
'Patterson, Howard H.'
'Pike, Robert D.'

_publ_section_title
;
 Alkyl Pyridinium Iodocuprate(I) Clusters: Structural Types and Charge
 Transfer Behavior.
;
_journal_issue 11
_journal_name_full 'ACS omega'
_journal_page_first 15281
_journal_page_last 15292
_journal_paper_doi 10.1021/acsomega.8b01986
_journal_volume 3
_journal_year 2018
_chemical_formula_moiety '4(C9 H14 N), Cu10 I14'
_chemical_formula_sum 'C36 H56 Cu10 I14 N4'
_chemical_formula_weight 2956.84
_space_group_crystal_system monoclinic
_space_group_IT_number 14
_space_group_name_Hall '-P 2ybc'
_space_group_name_H-M_alt 'P 1 21/c 1'
_atom_sites_solution_hydrogens geom
_audit_creation_method SHELXL-2014/5
_cell_angle_alpha 90
_cell_angle_beta 97.093(2)
_cell_angle_gamma 90
_cell_formula_units_Z 4
_cell_length_a 10.4550(3)
_cell_length_b 26.2454(8)
_cell_length_c 23.8540(7)
_cell_measurement_reflns_used 9723
_cell_measurement_temperature 100(2)
_cell_measurement_theta_max 69.93
_cell_measurement_theta_min 2.51
_cell_volume 6495.3(3)
_computing_cell_refinement 'SAINTPLUS (Bruker AXS, 2004)'
_computing_data_collection 'APEX3 (Bruker AXS, 2015)'
_computing_data_reduction SAINTPLUS
_computing_molecular_graphics 'SHELXLE (Hubschle, 2011)'
_computing_publication_material 'Mercury 3.7 (CCDC, 2016)'
_computing_structure_refinement 'SHELXL-2014/5 (Sheldrick, 2014)'
_computing_structure_solution 'SHELXS97 (Sheldrick, 1997)'
_diffrn_ambient_temperature 100(2)
_diffrn_measured_fraction_theta_full 0.980
_diffrn_measured_fraction_theta_max 0.980
_diffrn_measurement_device_type 'Bruker SMART APEX II CCD'
_diffrn_measurement_method '\w and \y'
_diffrn_radiation_monochromator 'multi-layer optics'
_diffrn_radiation_source Imus
_diffrn_radiation_type CuK\a
_diffrn_radiation_wavelength 1.54178
_diffrn_reflns_av_R_equivalents 0.0732
_diffrn_reflns_av_unetI/netI 0.0415
_diffrn_reflns_Laue_measured_fraction_full 0.980
_diffrn_reflns_Laue_measured_fraction_max 0.980
_diffrn_reflns_limit_h_max 12
_diffrn_reflns_limit_h_min -10
_diffrn_reflns_limit_k_max 30
_diffrn_reflns_limit_k_min -30
_diffrn_reflns_limit_l_max 26
_diffrn_reflns_limit_l_min -28
_diffrn_reflns_number 75412
_diffrn_reflns_point_group_measured_fraction_full 0.980
_diffrn_reflns_point_group_measured_fraction_max 0.980
_diffrn_reflns_theta_full 67.000
_diffrn_reflns_theta_max 66.992
_diffrn_reflns_theta_min 2.514
_exptl_absorpt_coefficient_mu 55.946
_exptl_absorpt_correction_T_max 0.2277
_exptl_absorpt_correction_T_min 0.0061
_exptl_absorpt_correction_type numerical
_exptl_absorpt_process_details 'SADABS (Sheldrick, 2004)'
_exptl_crystal_colour yellow
_exptl_crystal_density_diffrn 3.024
_exptl_crystal_description blade
_exptl_crystal_F_000 5328
_exptl_crystal_size_max 0.316
_exptl_crystal_size_mid 0.084
_exptl_crystal_size_min 0.064
_refine_diff_density_max 1.308
_refine_diff_density_min -1.208
_refine_diff_density_rms 0.216
_refine_ls_extinction_method none
_refine_ls_goodness_of_fit_ref 1.007
_refine_ls_hydrogen_treatment constr
_refine_ls_matrix_type full
_refine_ls_number_parameters 581
_refine_ls_number_reflns 11354
_refine_ls_number_restraints 0
_refine_ls_restrained_S_all 1.007
_refine_ls_R_factor_all 0.0372
_refine_ls_R_factor_gt 0.0336
_refine_ls_shift/su_max 0.001
_refine_ls_shift/su_mean 0.000
_refine_ls_structure_factor_coef Fsqd
_refine_ls_weighting_details 'w=1/[\s^2^(Fo^2^)+(0.0613P)^2^+7.4647P] where P=(Fo^2^+2Fc^2^)/3'
_refine_ls_weighting_scheme calc
_refine_ls_wR_factor_gt 0.0892
_refine_ls_wR_factor_ref 0.0913
_reflns_Friedel_coverage 0.000
_reflns_number_gt 10423
_reflns_number_total 11354
_reflns_threshold_expression 'I > 2\s(I)'
_cod_data_source_file ao8b01986_si_002.cif
_cod_data_source_block cu_RDP592_0m_a
_cod_original_sg_symbol_H-M 'P 21/c'
_cod_database_code 4516106
_shelx_space_group_comment
;
The symmetry employed for this shelxl refinement is uniquely defined
by the following loop, which should always be used as a source of
symmetry information in preference to the above space-group names.
They are only intended as comments.
;
_shelx_estimated_absorpt_t_min 0.020
_shelx_estimated_absorpt_t_max 0.124
_shelxl_version_number 2014/5

loop_
_space_group_symop_operation_xyz
'x, y, z'
'-x, y+1/2, -z+1/2'
'-x, -y, -z'
'x, -y-1/2, z-1/2'

loop_
_atom_site_label
_atom_site_type_symbol
_atom_site_fract_x
_atom_site_fract_y
_atom_site_fract_z
_atom_site_U_iso_or_equiv
_atom_site_adp_type
_atom_site_occupancy
_atom_site_site_symmetry_order
_atom_site_calc_flag
_atom_site_refinement_flags_posn
_atom_site_refinement_flags_adp
I1 I 0.97188(5) 0.15086(2) 0.44605(2) 0.02997(11) Uani 1 1 d . .
I2 I 0.68117(4) 0.17260(2) 0.56345(2) 0.02161(9) Uani 1 1 d . .
I3 I 0.86358(5) 0.02865(2) 0.56848(2) 0.03053(11) Uani 1 1 d . .
I4 I 1.09644(4) 0.15148(2) 0.63349(2) 0.02175(9) Uani 1 1 d . .
I5 I 0.78576(4) 0.09425(2) 0.73309(2) 0.02343(10) Uani 1 1 d . .
I6 I 0.86327(4) 0.25642(2) 0.71268(2) 0.02179(10) Uani 1 1 d . .
I7 I 0.47502(4) 0.19571(2) 0.69612(2) 0.02072(9) Uani 1 1 d . .
Cu1 Cu 1.06640(10) 0.20200(4) 0.53616(4) 0.0254(2) Uani 1 1 d . .
Cu2 Cu 0.87922(12) 0.12203(4) 0.53348(4) 0.0338(2) Uani 1 1 d . .
Cu3 Cu 0.87605(11) 0.10502(4) 0.63949(4) 0.0312(2) Uani 1 1 d . .
Cu4 Cu 0.89742(10) 0.21554(4) 0.61327(4) 0.0262(2) Uani 1 1 d . .
Cu5 Cu 0.71507(10) 0.17788(4) 0.67617(4) 0.0251(2) Uani 1 1 d . .
Cu6 Cu 0.61457(10) 0.28050(4) 0.70523(4) 0.0250(2) Uani 1 1 d . .
Cu7 Cu 0.38174(11) 0.38789(4) 0.60708(4) 0.0350(3) Uani 1 1 d . .
Cu8 Cu 0.43215(11) 0.36308(4) 0.70980(5) 0.0342(2) Uani 1 1 d . .
I8 I 0.58549(4) 0.33612(2) 0.79457(2) 0.02311(10) Uani 1 1 d . .
Cu9 Cu 0.39309(10) 0.27435(4) 0.63091(4) 0.0249(2) Uani 1 1 d . .
I9 I 0.58848(4) 0.33231(2) 0.60782(2) 0.02163(10) Uani 1 1 d . .
Cu10 Cu 0.17786(10) 0.31370(4) 0.56821(4) 0.0257(2) Uani 1 1 d . .
I10 I 0.42343(4) 0.45994(2) 0.68271(2) 0.02745(10) Uani 1 1 d . .
N1 N 0.0641(6) 0.3020(2) 0.3521(2) 0.0234(12) Uani 1 1 d . .
C1 C 0.1386(7) 0.2719(3) 0.3883(3) 0.0301(15) Uani 1 1 d . .
H1 H 0.1169 0.2666 0.4254 0.036 Uiso 1 1 calc R U
C2 C 0.2463(8) 0.2488(3) 0.3719(3) 0.0323(16) Uani 1 1 d . .
H2 H 0.2983 0.2273 0.3975 0.039 Uiso 1 1 calc R U
C3 C 0.2782(7) 0.2569(3) 0.3187(3) 0.0267(14) Uani 1 1 d . .
H3 H 0.3525 0.2412 0.3071 0.032 Uiso 1 1 calc R U
C4 C 0.2017(7) 0.2882(2) 0.2820(3) 0.0249(14) Uani 1 1 d . .
H4 H 0.2228 0.2942 0.2449 0.030 Uiso 1 1 calc R U
C5 C 0.0945(7) 0.3106(2) 0.2997(3) 0.0217(13) Uani 1 1 d . .
H5 H 0.0416 0.3323 0.2747 0.026 Uiso 1 1 calc R U
C6 C -0.0510(7) 0.3278(3) 0.3693(3) 0.0291(15) Uani 1 1 d . .
H6A H -0.0777 0.3105 0.4029 0.035 Uiso 1 1 calc R U
H6AB H -0.1231 0.3254 0.3383 0.035 Uiso 1 1 calc R U
C7 C -0.0223(7) 0.3832(3) 0.3830(3) 0.0293(15) Uani 1 1 d . .
H7A H 0.0020 0.4004 0.3489 0.035 Uiso 1 1 calc R U
H7AB H 0.0523 0.3853 0.4128 0.035 Uiso 1 1 calc R U
C8 C -0.1364(7) 0.4111(3) 0.4029(3) 0.0298(15) Uani 1 1 d . .
H8A H -0.2120 0.4083 0.3737 0.036 Uiso 1 1 calc R U
H8AB H -0.1589 0.3949 0.4379 0.036 Uiso 1 1 calc R U
C9 C -0.1052(8) 0.4669(3) 0.4143(3) 0.0323(16) Uani 1 1 d . .
H9A H -0.0818 0.4829 0.3799 0.048 Uiso 1 1 calc R U
H9AB H -0.0328 0.4697 0.4444 0.048 Uiso 1 1 calc R U
H9AC H -0.1807 0.4842 0.4260 0.048 Uiso 1 1 calc R U
N2 N 0.5227(6) 0.3612(2) 0.3964(3) 0.0292(13) Uani 1 1 d . .
C10 C 0.5738(8) 0.3404(3) 0.3522(3) 0.0329(16) Uani 1 1 d . .
H10 H 0.5719 0.3591 0.3180 0.040 Uiso 1 1 calc R U
C11 C 0.6274(8) 0.2937(3) 0.3560(3) 0.0327(16) Uani 1 1 d . .
H11 H 0.6614 0.2796 0.3243 0.039 Uiso 1 1 calc R U
I11 I 0.21095(4) 0.31902(2) 0.68120(2) 0.02118(9) Uani 1 1 d . .
C12 C 0.6333(7) 0.2658(3) 0.4058(3) 0.0312(16) Uani 1 1 d . .
H12 H 0.6723 0.2331 0.4089 0.037 Uiso 1 1 calc R U
I12 I 0.30611(4) 0.23522(2) 0.53067(2) 0.02088(9) Uani 1 1 d . .
C13 C 0.5803(7) 0.2875(3) 0.4511(3) 0.0313(16) Uani 1 1 d . .
H13 H 0.5837 0.2698 0.4860 0.038 Uiso 1 1 calc R U
I13 I -0.06749(4) 0.28909(2) 0.53951(2) 0.02169(10) Uani 1 1 d . .
C14 C 0.5234(7) 0.3344(3) 0.4450(3) 0.0310(16) Uani 1 1 d . .
H14 H 0.4838 0.3484 0.4753 0.037 Uiso 1 1 calc R U
I14 I 0.22789(4) 0.39886(2) 0.51835(2) 0.02478(10) Uani 1 1 d . .
C15 C 0.4705(8) 0.4134(3) 0.3931(3) 0.0374(18) Uani 1 1 d . .
H15A H 0.5343 0.4359 0.3782 0.045 Uiso 1 1 calc R U
H15B H 0.4619 0.4250 0.4320 0.045 Uiso 1 1 calc R U
C16 C 0.3405(8) 0.4208(3) 0.3570(3) 0.0355(17) Uani 1 1 d . .
H16A H 0.2801 0.3947 0.3681 0.043 Uiso 1 1 calc R U
H16B H 0.3060 0.4545 0.3661 0.043 Uiso 1 1 calc R U
C17 C 0.3409(8) 0.4177(3) 0.2935(3) 0.0347(17) Uani 1 1 d . .
H17A H 0.3477 0.3816 0.2821 0.042 Uiso 1 1 calc R U
H17B H 0.4167 0.4362 0.2827 0.042 Uiso 1 1 calc R U
C18 C 0.2158(9) 0.4413(3) 0.2622(3) 0.0418(19) Uani 1 1 d . .
H18A H 0.2154 0.4371 0.2213 0.063 Uiso 1 1 calc R U
H18B H 0.2124 0.4777 0.2712 0.063 Uiso 1 1 calc R U
H18C H 0.1406 0.4241 0.2742 0.063 Uiso 1 1 calc R U
N3 N 0.0336(6) 0.5834(2) 0.3003(2) 0.0237(12) Uani 1 1 d . .
C20 C -0.0730(7) 0.5578(2) 0.2808(3) 0.0253(14) Uani 1 1 d . .
H20 H -0.1266 0.5441 0.3065 0.030 Uiso 1 1 calc R U
C21 C -0.1055(7) 0.5511(3) 0.2235(3) 0.0316(16) Uani 1 1 d . .
H21 H -0.1801 0.5319 0.2099 0.038 Uiso 1 1 calc R U
C22 C -0.0299(8) 0.5721(3) 0.1858(3) 0.0308(16) Uani 1 1 d . .
H22 H -0.0519 0.5683 0.1462 0.037 Uiso 1 1 calc R U
C23 C 0.0794(8) 0.5988(3) 0.2080(3) 0.0301(16) Uani 1 1 d . .
H23 H 0.1328 0.6138 0.1830 0.036 Uiso 1 1 calc R U
C24 C 0.1114(7) 0.6040(2) 0.2651(3) 0.0279(15) Uani 1 1 d . .
H24 H 0.1872 0.6219 0.2798 0.034 Uiso 1 1 calc R U
C25 C 0.0690(7) 0.5904(2) 0.3622(3) 0.0246(14) Uani 1 1 d . .
H25A H -0.0073 0.5837 0.3818 0.030 Uiso 1 1 calc R U
H25B H 0.0959 0.6262 0.3698 0.030 Uiso 1 1 calc R U
C26 C 0.1771(7) 0.5552(2) 0.3849(3) 0.0252(14) Uani 1 1 d . .
H26A H 0.2535 0.5620 0.3653 0.030 Uiso 1 1 calc R U
H26B H 0.1503 0.5194 0.3771 0.030 Uiso 1 1 calc R U
C27 C 0.2134(7) 0.5620(3) 0.4480(3) 0.0279(15) Uani 1 1 d . .
H27A H 0.1416 0.5496 0.4678 0.033 Uiso 1 1 calc R U
H27B H 0.2248 0.5988 0.4563 0.033 Uiso 1 1 calc R U
C28 C 0.3360(7) 0.5340(3) 0.4710(3) 0.0328(16) Uani 1 1 d . .
H28A H 0.3243 0.4974 0.4643 0.049 Uiso 1 1 calc R U
H28B H 0.3549 0.5404 0.5116 0.049 Uiso 1 1 calc R U
H28C H 0.4077 0.5462 0.4518 0.049 Uiso 1 1 calc R U
N4 N 0.3617(5) 0.4463(2) 0.0764(2) 0.0237(12) Uani 1 1 d . .
C29 C 0.2640(7) 0.4791(3) 0.0773(3) 0.0328(16) Uani 1 1 d . .
H29 H 0.1920 0.4776 0.0489 0.039 Uiso 1 1 calc R U
C30 C 0.2675(9) 0.5153(3) 0.1198(3) 0.0401(19) Uani 1 1 d . .
H30 H 0.1986 0.5388 0.1204 0.048 Uiso 1 1 calc R U
C31 C 0.3721(8) 0.5168(3) 0.1610(3) 0.0351(17) Uani 1 1 d . .
H31 H 0.3766 0.5419 0.1899 0.042 Uiso 1 1 calc R U
C32 C 0.4705(8) 0.4816(3) 0.1602(3) 0.0332(16) Uani 1 1 d . .
H32 H 0.5420 0.4814 0.1889 0.040 Uiso 1 1 calc R U
C33 C 0.4625(8) 0.4469(3) 0.1169(3) 0.0337(16) Uani 1 1 d . .
H33 H 0.5299 0.4227 0.1157 0.040 Uiso 1 1 calc R U
C34 C 0.3623(8) 0.4100(3) 0.0283(3) 0.0317(16) Uani 1 1 d . .
H34A H 0.2737 0.4065 0.0086 0.038 Uiso 1 1 calc R U
H34B H 0.3906 0.3760 0.0431 0.038 Uiso 1 1 calc R U
C35 C 0.4515(7) 0.4279(2) -0.0133(3) 0.0264(14) Uani 1 1 d . .
H35A H 0.5400 0.4313 0.0066 0.032 Uiso 1 1 calc R U
H35B H 0.4232 0.4619 -0.0278 0.032 Uiso 1 1 calc R U
C36 C 0.4536(8) 0.3914(3) -0.0630(3) 0.0313(16) Uani 1 1 d . .
H36A H 0.5290 0.3995 -0.0827 0.038 Uiso 1 1 calc R U
H36B H 0.4647 0.3562 -0.0483 0.038 Uiso 1 1 calc R U
C37 C 0.3329(8) 0.3937(3) -0.1051(3) 0.0352(17) Uani 1 1 d . .
H37A H 0.3187 0.4287 -0.1185 0.053 Uiso 1 1 calc R U
H37B H 0.2588 0.3824 -0.0869 0.053 Uiso 1 1 calc R U
H37C H 0.3430 0.3713 -0.1372 0.053 Uiso 1 1 calc R U

loop_
_atom_site_aniso_label
_atom_site_aniso_U_11
_atom_site_aniso_U_22
_atom_site_aniso_U_33
_atom_site_aniso_U_23
_atom_site_aniso_U_13
_atom_site_aniso_U_12
I1 0.0235(3) 0.0402(2) 0.0270(2) -0.00718(16) 0.00619(17) -0.00735(17)
I2 0.0114(2) 0.0273(2) 0.0258(2) -0.00014(14) 0.00086(15) -0.00183(14)
I3 0.0316(3) 0.0255(2) 0.0336(2) -0.00229(15) 0.00072(19) -0.00241(16)
I4 0.0113(2) 0.02705(19) 0.0265(2) 0.00077(14) 0.00071(15) 0.00020(14)
I5 0.0161(2) 0.0277(2) 0.0263(2) 0.00255(14) 0.00178(15) 0.00044(14)
I6 0.0099(2) 0.02601(19) 0.0288(2) -0.00186(14) -0.00031(15) 0.00115(14)
I7 0.0096(2) 0.02576(19) 0.0269(2) 0.00189(14) 0.00293(15) 0.00052(14)
Cu1 0.0157(6) 0.0314(5) 0.0289(5) -0.0007(4) 0.0017(4) 0.0005(4)
Cu2 0.0333(7) 0.0346(5) 0.0352(6) 0.0044(4) 0.0112(5) 0.0026(4)
Cu3 0.0280(7) 0.0363(5) 0.0305(5) -0.0043(4) 0.0086(4) -0.0070(4)
Cu4 0.0153(6) 0.0324(5) 0.0309(5) 0.0013(4) 0.0027(4) -0.0008(4)
Cu5 0.0124(6) 0.0313(5) 0.0314(5) 0.0022(4) 0.0017(4) 0.0003(4)
Cu6 0.0139(6) 0.0317(5) 0.0289(5) -0.0006(4) 0.0007(4) -0.0002(4)
Cu7 0.0287(7) 0.0423(6) 0.0315(5) -0.0036(4) -0.0068(5) 0.0088(5)
Cu8 0.0268(7) 0.0357(5) 0.0371(6) 0.0065(4) -0.0084(5) -0.0058(4)
I8 0.0140(2) 0.0286(2) 0.0262(2) -0.00150(14) 0.00071(15) -0.00022(14)
Cu9 0.0122(6) 0.0327(5) 0.0291(5) 0.0019(4) 0.0005(4) 0.0009(4)
I9 0.0113(2) 0.02613(19) 0.0271(2) 0.00195(14) 0.00090(15) -0.00111(14)
Cu10 0.0147(6) 0.0303(5) 0.0317(5) 0.0012(4) 0.0012(4) 0.0009(4)
I10 0.0223(3) 0.0253(2) 0.0342(2) -0.00148(15) 0.00124(17) -0.00283(15)
N1 0.016(3) 0.029(3) 0.025(3) 0.002(2) 0.004(2) -0.001(2)
C1 0.019(4) 0.038(4) 0.034(4) 0.007(3) 0.003(3) 0.004(3)
C2 0.029(5) 0.041(4) 0.026(4) 0.004(3) -0.002(3) 0.008(3)
C3 0.012(4) 0.036(4) 0.032(4) -0.005(3) 0.002(3) 0.003(3)
C4 0.015(4) 0.030(3) 0.028(3) -0.002(2) -0.004(3) -0.002(2)
C5 0.015(4) 0.027(3) 0.022(3) 0.003(2) 0.000(2) -0.001(2)
C6 0.012(4) 0.045(4) 0.033(4) 0.003(3) 0.011(3) 0.003(3)
C7 0.011(4) 0.045(4) 0.030(4) -0.007(3) -0.004(3) 0.003(3)
C8 0.023(4) 0.035(4) 0.032(4) 0.000(3) 0.008(3) 0.005(3)
C9 0.025(5) 0.033(4) 0.040(4) 0.001(3) 0.011(3) 0.000(3)
N2 0.015(3) 0.034(3) 0.036(3) -0.003(2) -0.006(2) -0.004(2)
C10 0.024(5) 0.047(4) 0.027(4) -0.002(3) 0.002(3) -0.010(3)
C11 0.021(4) 0.041(4) 0.037(4) -0.011(3) 0.006(3) -0.006(3)
I11 0.0106(2) 0.02576(19) 0.0269(2) 0.00070(14) 0.00099(15) 0.00103(14)
C12 0.019(4) 0.030(3) 0.045(4) -0.008(3) 0.004(3) 0.000(3)
I12 0.0111(2) 0.02488(19) 0.0265(2) -0.00038(14) 0.00163(15) 0.00000(14)
C13 0.018(4) 0.043(4) 0.033(4) 0.002(3) 0.001(3) -0.002(3)
I13 0.0111(2) 0.02502(19) 0.0286(2) 0.00007(14) 0.00091(15) 0.00016(14)
C14 0.022(4) 0.038(4) 0.034(4) -0.003(3) 0.007(3) 0.000(3)
I14 0.0169(2) 0.0276(2) 0.0286(2) 0.00413(14) -0.00194(16) -0.00064(15)
C15 0.030(5) 0.035(4) 0.045(4) 0.000(3) -0.003(3) -0.004(3)
C16 0.028(5) 0.047(4) 0.032(4) 0.005(3) 0.007(3) 0.011(3)
C17 0.024(5) 0.037(4) 0.043(4) -0.003(3) 0.004(3) -0.002(3)
C18 0.045(6) 0.044(4) 0.035(4) 0.001(3) 0.000(4) 0.000(4)
N3 0.017(3) 0.028(3) 0.025(3) -0.003(2) 0.000(2) 0.003(2)
C20 0.013(4) 0.033(3) 0.030(3) 0.004(3) 0.002(3) -0.001(3)
C21 0.018(4) 0.034(4) 0.040(4) 0.005(3) -0.008(3) -0.008(3)
C22 0.032(5) 0.031(3) 0.027(3) 0.000(3) -0.005(3) -0.003(3)
C23 0.027(5) 0.031(4) 0.031(4) 0.002(3) 0.000(3) -0.004(3)
C24 0.020(4) 0.028(3) 0.035(4) -0.002(3) 0.002(3) -0.003(3)
C25 0.019(4) 0.031(3) 0.023(3) -0.005(2) -0.001(3) 0.003(3)
C26 0.015(4) 0.031(3) 0.029(3) -0.001(3) 0.003(3) 0.005(3)
C27 0.022(4) 0.040(4) 0.022(3) 0.002(3) 0.001(3) -0.006(3)
C28 0.021(4) 0.040(4) 0.035(4) 0.003(3) -0.005(3) -0.006(3)
N4 0.015(3) 0.028(3) 0.029(3) 0.002(2) 0.004(2) 0.001(2)
C29 0.015(4) 0.048(4) 0.036(4) 0.003(3) 0.004(3) 0.006(3)
C30 0.045(6) 0.041(4) 0.035(4) -0.002(3) 0.008(4) 0.017(4)
C31 0.038(5) 0.031(4) 0.038(4) -0.004(3) 0.009(3) -0.003(3)
C32 0.022(5) 0.040(4) 0.036(4) -0.005(3) 0.003(3) -0.002(3)
C33 0.024(5) 0.028(3) 0.048(4) -0.002(3) -0.003(3) 0.005(3)
C34 0.027(5) 0.028(3) 0.040(4) -0.003(3) 0.004(3) -0.004(3)
C35 0.024(4) 0.024(3) 0.031(3) -0.002(2) 0.004(3) -0.004(3)
C36 0.025(5) 0.035(4) 0.034(4) -0.004(3) 0.005(3) 0.001(3)
C37 0.031(5) 0.041(4) 0.032(4) -0.006(3) 0.000(3) -0.002(3)

loop_
_atom_type_symbol
_atom_type_description
_atom_type_scat_dispersion_real
_atom_type_scat_dispersion_imag
_atom_type_scat_source
C C 0.0181 0.0091 'International Tables Vol C Tables 4.2.6.8 and 6.1.1.4'
H H 0.0000 0.0000 'International Tables Vol C Tables 4.2.6.8 and 6.1.1.4'
Cu Cu -1.9646 0.5888 'International Tables Vol C Tables 4.2.6.8 and 6.1.1.4'
I I -0.3257 6.8362 'International Tables Vol C Tables 4.2.6.8 and 6.1.1.4'
N N 0.0311 0.0180 'International Tables Vol C Tables 4.2.6.8 and 6.1.1.4'

loop_
_geom_angle_atom_site_label_1
_geom_angle_atom_site_label_2
_geom_angle_atom_site_label_3
_geom_angle
_geom_angle_site_symmetry_1
_geom_angle_site_symmetry_3
Cu2 I1 Cu1 67.67(4) . .
Cu2 I2 Cu4 71.49(3) . .
Cu2 I2 Cu5 106.77(3) . .
Cu4 I2 Cu5 61.99(3) . .
Cu2 I3 Cu3 59.07(3) . .
Cu3 I4 Cu1 105.62(4) . .
Cu3 I4 Cu4 68.48(3) . .
Cu1 I4 Cu4 61.52(3) . .
Cu3 I5 Cu5 64.33(3) . .
Cu5 I6 Cu6 68.73(3) . .
Cu5 I6 Cu4 62.20(3) . .
Cu6 I6 Cu4 105.86(3) . .
Cu5 I7 Cu6 68.91(3) . .
Cu5 I7 Cu9 105.98(3) . .
Cu6 I7 Cu9 62.09(3) . .
I1 Cu1 I4 116.91(4) . .
I1 Cu1 I12 112.81(4) . 1_655
I4 Cu1 I12 101.25(4) . 1_655
I1 Cu1 I13 108.36(4) . 1_655
I4 Cu1 I13 113.84(4) . 1_655
I12 Cu1 I13 102.66(3) 1_655 1_655
I1 Cu1 Cu4 114.19(4) . .
I4 Cu1 Cu4 59.49(3) . .
I12 Cu1 Cu4 132.87(4) 1_655 .
I13 Cu1 Cu4 59.05(3) 1_655 .
I1 Cu1 Cu2 54.50(3) . .
I4 Cu1 Cu2 70.17(3) . .
I12 Cu1 Cu2 151.66(4) 1_655 .
I13 Cu1 Cu2 105.49(4) 1_655 .
Cu4 Cu1 Cu2 67.22(4) . .
I1 Cu2 Cu3 156.64(6) . .
I1 Cu2 I3 126.45(4) . .
Cu3 Cu2 I3 60.78(3) . .
I1 Cu2 I2 117.96(4) . .
Cu3 Cu2 I2 73.40(4) . .
I3 Cu2 I2 107.77(4) . .
I1 Cu2 Cu1 57.83(3) . .
Cu3 Cu2 Cu1 101.35(5) . .
I3 Cu2 Cu1 138.86(5) . .
I2 Cu2 Cu1 100.52(4) . .
I5 Cu3 Cu2 158.91(6) . .
I5 Cu3 I3 119.24(4) . .
Cu2 Cu3 I3 60.14(3) . .
I5 Cu3 I4 121.49(4) . .
Cu2 Cu3 I4 75.40(4) . .
I3 Cu3 I4 107.11(4) . .
I5 Cu3 Cu5 59.47(3) . .
Cu2 Cu3 Cu5 105.89(5) . .
I3 Cu3 Cu5 138.78(5) . .
I4 Cu3 Cu5 105.61(4) . .
I5 Cu3 Cu4 109.73(4) . .
Cu2 Cu3 Cu4 67.33(4) . .
I3 Cu3 Cu4 127.47(4) . .
I4 Cu3 Cu4 56.49(3) . .
Cu5 Cu3 Cu4 57.11(3) . .
I6 Cu4 I13 109.86(4) . 1_655
I6 Cu4 I2 111.51(4) . .
I13 Cu4 I2 100.93(4) 1_655 .
I6 Cu4 I4 106.23(4) . .
I13 Cu4 I4 114.01(4) 1_655 .
I2 Cu4 I4 114.36(4) . .
I6 Cu4 Cu1 145.23(5) . .
I13 Cu4 Cu1 59.73(3) 1_655 .
I2 Cu4 Cu1 103.19(4) . .
I4 Cu4 Cu1 58.99(3) . .
I6 Cu4 Cu5 58.78(3) . .
I13 Cu4 Cu5 141.32(5) 1_655 .
I2 Cu4 Cu5 59.03(3) . .
I4 Cu4 Cu5 104.60(4) . .
Cu1 Cu4 Cu5 150.63(5) . .
I6 Cu4 Cu3 100.55(4) . .
I13 Cu4 Cu3 149.58(4) 1_655 .
I2 Cu4 Cu3 66.52(3) . .
I4 Cu4 Cu3 55.03(3) . .
Cu1 Cu4 Cu3 94.95(4) . .
Cu5 Cu4 Cu3 57.39(3) . .
I5 Cu5 I7 105.40(4) . .
I5 Cu5 I6 111.19(4) . .
I7 Cu5 I6 109.28(4) . .
I5 Cu5 I2 117.95(4) . .
I7 Cu5 I2 100.30(3) . .
I6 Cu5 I2 111.66(4) . .
I5 Cu5 Cu4 114.25(4) . .
I7 Cu5 Cu4 140.26(4) . .
I6 Cu5 Cu4 59.02(3) . .
I2 Cu5 Cu4 58.97(3) . .
I5 Cu5 Cu3 56.20(3) . .
I7 Cu5 Cu3 143.75(5) . .
I6 Cu5 Cu3 106.70(4) . .
I2 Cu5 Cu3 69.84(3) . .
Cu4 Cu5 Cu3 65.50(4) . .
I5 Cu5 Cu6 135.33(4) . .
I7 Cu5 Cu6 55.58(3) . .
I6 Cu5 Cu6 55.64(3) . .
I2 Cu5 Cu6 105.79(4) . .
Cu4 Cu5 Cu6 95.13(4) . .
Cu3 Cu5 Cu6 159.87(5) . .
I8 Cu6 I7 114.46(4) . .
I8 Cu6 I6 106.70(4) . .
I7 Cu6 I6 109.21(4) . .
I8 Cu6 I9 114.30(4) . .
I7 Cu6 I9 111.01(4) . .
I6 Cu6 I9 99.94(3) . .
I8 Cu6 Cu9 112.55(4) . .
I7 Cu6 Cu9 59.07(3) . .
I6 Cu6 Cu9 140.32(4) . .
I9 Cu6 Cu9 58.75(3) . .
I8 Cu6 Cu8 54.00(3) . .
I7 Cu6 Cu8 105.81(4) . .
I6 Cu6 Cu8 144.83(4) . .
I9 Cu6 Cu8 69.86(3) . .
Cu9 Cu6 Cu8 63.97(4) . .
I8 Cu6 Cu5 139.75(4) . .
I7 Cu6 Cu5 55.52(3) . .
I6 Cu6 Cu5 55.63(3) . .
I9 Cu6 Cu5 104.85(4) . .
Cu9 Cu6 Cu5 95.14(4) . .
Cu8 Cu6 Cu5 158.45(5) . .
I14 Cu7 Cu8 151.85(6) . .
I14 Cu7 I9 120.95(4) . .
Cu8 Cu7 I9 77.04(4) . .
I14 Cu7 I10 122.26(4) . .
Cu8 Cu7 I10 61.31(4) . .
I9 Cu7 I10 109.45(4) . .
I14 Cu7 Cu10 56.51(3) . .
Cu8 Cu7 Cu10 101.00(5) . .
I9 Cu7 Cu10 101.49(4) . .
I10 Cu7 Cu10 138.33(5) . .
I14 Cu7 Cu9 106.06(4) . .
Cu8 Cu7 Cu9 64.31(4) . .
I9 Cu7 Cu9 55.64(3) . .
I10 Cu7 Cu9 125.61(4) . .
Cu10 Cu7 Cu9 54.59(3) . .
I8 Cu8 Cu7 152.32(6) . .
I8 Cu8 I11 122.84(4) . .
Cu7 Cu8 I11 77.76(4) . .
I8 Cu8 I10 117.98(4) . .
Cu7 Cu8 I10 60.96(3) . .
I11 Cu8 I10 111.34(4) . .
I8 Cu8 Cu6 57.59(3) . .
Cu7 Cu8 Cu6 102.45(5) . .
I11 Cu8 Cu6 103.04(4) . .
I10 Cu8 Cu6 135.97(5) . .
I8 Cu8 Cu9 108.06(4) . .
Cu7 Cu8 Cu9 66.08(4) . .
I11 Cu8 Cu9 55.98(3) . .
I10 Cu8 Cu9 127.02(4) . .
Cu6 Cu8 Cu9 55.47(3) . .
Cu8 I8 Cu6 68.40(4) . .
I11 Cu9 I12 113.18(4) . .
I11 Cu9 I9 117.05(4) . .
I12 Cu9 I9 102.77(3) . .
I11 Cu9 I7 106.04(3) . .
I12 Cu9 I7 106.02(3) . .
I9 Cu9 I7 111.39(4) . .
I11 Cu9 Cu6 106.16(4) . .
I12 Cu9 Cu6 140.57(4) . .
I9 Cu9 Cu6 59.41(3) . .
I7 Cu9 Cu6 58.84(3) . .
I11 Cu9 Cu10 59.54(3) . .
I12 Cu9 Cu10 59.25(3) . .
I9 Cu9 Cu10 105.72(4) . .
I7 Cu9 Cu10 142.48(4) . .
Cu6 Cu9 Cu10 154.18(5) . .
I11 Cu9 Cu8 54.53(3) . .
I12 Cu9 Cu8 150.71(4) . .
I9 Cu9 Cu8 68.66(3) . .
I7 Cu9 Cu8 103.13(4) . .
Cu6 Cu9 Cu8 60.56(4) . .
Cu10 Cu9 Cu8 95.10(4) . .
I11 Cu9 Cu7 68.66(3) . .
I12 Cu9 Cu7 102.11(4) . .
I9 Cu9 Cu7 54.01(3) . .
I7 Cu9 Cu7 150.89(4) . .
Cu6 Cu9 Cu7 94.23(4) . .
Cu10 Cu9 Cu7 61.17(3) . .
Cu8 Cu9 Cu7 49.61(3) . .
Cu7 I9 Cu9 70.35(4) . .
Cu7 I9 Cu6 106.61(4) . .
Cu9 I9 Cu6 61.84(3) . .
I14 Cu10 I13 109.40(4) . .
I14 Cu10 I12 111.69(4) . .
I13 Cu10 I12 103.60(3) . .
I14 Cu10 I11 113.89(4) . .
I13 Cu10 I11 105.85(4) . .
I12 Cu10 I11 111.69(4) . .
I14 Cu10 Cu9 111.89(4) . .
I13 Cu10 Cu9 138.65(4) . .
I12 Cu10 Cu9 58.74(3) . .
I11 Cu10 Cu9 58.40(3) . .
I14 Cu10 Cu7 53.24(3) . .
I13 Cu10 Cu7 151.66(4) . .
I12 Cu10 Cu7 103.95(4) . .
I11 Cu10 Cu7 69.57(3) . .
Cu9 Cu10 Cu7 64.24(4) . .
Cu7 I10 Cu8 57.74(3) . .
C1 N1 C5 120.7(6) . .
C1 N1 C6 121.1(6) . .
C5 N1 C6 118.2(6) . .
N1 C1 C2 120.3(7) . .
N1 C1 H1 119.8 . .
C2 C1 H1 119.8 . .
C3 C2 C1 119.7(7) . .
C3 C2 H2 120.1 . .
C1 C2 H2 120.1 . .
C2 C3 C4 119.5(7) . .
C2 C3 H3 120.2 . .
C4 C3 H3 120.2 . .
C5 C4 C3 119.3(6) . .
C5 C4 H4 120.4 . .
C3 C4 H4 120.4 . .
N1 C5 C4 120.5(6) . .
N1 C5 H5 119.8 . .
C4 C5 H5 119.8 . .
N1 C6 C7 110.6(6) . .
N1 C6 H6A 109.5 . .
C7 C6 H6A 109.5 . .
N1 C6 H6AB 109.5 . .
C7 C6 H6AB 109.5 . .
H6A C6 H6AB 108.1 . .
C6 C7 C8 112.7(6) . .
C6 C7 H7A 109.0 . .
C8 C7 H7A 109.0 . .
C6 C7 H7AB 109.0 . .
C8 C7 H7AB 109.0 . .
H7A C7 H7AB 107.8 . .
C9 C8 C7 111.1(6) . .
C9 C8 H8A 109.4 . .
C7 C8 H8A 109.4 . .
C9 C8 H8AB 109.4 . .
C7 C8 H8AB 109.4 . .
H8A C8 H8AB 108.0 . .
C8 C9 H9A 109.5 . .
C8 C9 H9AB 109.5 . .
H9A C9 H9AB 109.5 . .
C8 C9 H9AC 109.5 . .
H9A C9 H9AC 109.5 . .
H9AB C9 H9AC 109.5 . .
C10 N2 C14 119.8(6) . .
C10 N2 C15 120.9(6) . .
C14 N2 C15 119.3(6) . .
C11 C10 N2 121.0(7) . .
C11 C10 H10 119.5 . .
N2 C10 H10 119.5 . .
C10 C11 C12 120.7(7) . .
C10 C11 H11 119.6 . .
C12 C11 H11 119.6 . .
Cu8 I11 Cu9 69.49(4) . .
Cu8 I11 Cu10 106.70(4) . .
Cu9 I11 Cu10 62.06(3) . .
C11 C12 C13 117.8(7) . .
C11 C12 H12 121.1 . .
C13 C12 H12 121.1 . .
Cu9 I12 Cu10 62.01(3) . .
Cu9 I12 Cu1 107.51(3) . 1_455
Cu10 I12 Cu1 73.89(3) . 1_455
C14 C13 C12 119.7(7) . .
C14 C13 H13 120.2 . .
C12 C13 H13 120.2 . .
Cu10 I13 Cu4 102.32(3) . 1_455
Cu10 I13 Cu1 73.98(3) . 1_455
Cu4 I13 Cu1 61.22(3) 1_455 1_455
N2 C14 C13 120.9(7) . .
N2 C14 H14 119.5 . .
C13 C14 H14 119.5 . .
Cu7 I14 Cu10 70.24(4) . .
N2 C15 C16 116.4(6) . .
N2 C15 H15A 108.2 . .
C16 C15 H15A 108.2 . .
N2 C15 H15B 108.2 . .
C16 C15 H15B 108.2 . .
H15A C15 H15B 107.3 . .
C17 C16 C15 116.4(7) . .
C17 C16 H16A 108.2 . .
C15 C16 H16A 108.2 . .
C17 C16 H16B 108.2 . .
C15 C16 H16B 108.2 . .
H16A C16 H16B 107.3 . .
C16 C17 C18 110.7(6) . .
C16 C17 H17A 109.5 . .
C18 C17 H17A 109.5 . .
C16 C17 H17B 109.5 . .
C18 C17 H17B 109.5 . .
H17A C17 H17B 108.1 . .
C17 C18 H18A 109.5 . .
C17 C18 H18B 109.5 . .
H18A C18 H18B 109.5 . .
C17 C18 H18C 109.5 . .
H18A C18 H18C 109.5 . .
H18B C18 H18C 109.5 . .
C20 N3 C24 121.7(6) . .
C20 N3 C25 120.2(6) . .
C24 N3 C25 118.1(6) . .
N3 C20 C21 120.2(6) . .
N3 C20 H20 119.9 . .
C21 C20 H20 119.9 . .
C20 C21 C22 120.2(7) . .
C20 C21 H21 119.9 . .
C22 C21 H21 119.9 . .
C21 C22 C23 117.7(7) . .
C21 C22 H22 121.2 . .
C23 C22 H22 121.2 . .
C24 C23 C22 121.1(7) . .
C24 C23 H23 119.4 . .
C22 C23 H23 119.4 . .
N3 C24 C23 119.1(7) . .
N3 C24 H24 120.5 . .
C23 C24 H24 120.5 . .
N3 C25 C26 111.4(5) . .
N3 C25 H25A 109.3 . .
C26 C25 H25A 109.3 . .
N3 C25 H25B 109.3 . .
C26 C25 H25B 109.3 . .
H25A C25 H25B 108.0 . .
C25 C26 C27 111.6(5) . .
C25 C26 H26A 109.3 . .
C27 C26 H26A 109.3 . .
C25 C26 H26B 109.3 . .
C27 C26 H26B 109.3 . .
H26A C26 H26B 108.0 . .
C26 C27 C28 113.4(6) . .
C26 C27 H27A 108.9 . .
C28 C27 H27A 108.9 . .
C26 C27 H27B 108.9 . .
C28 C27 H27B 108.9 . .
H27A C27 H27B 107.7 . .
C27 C28 H28A 109.5 . .
C27 C28 H28B 109.5 . .
H28A C28 H28B 109.5 . .
C27 C28 H28C 109.5 . .
H28A C28 H28C 109.5 . .
H28B C28 H28C 109.5 . .
C29 N4 C33 121.0(6) . .
C29 N4 C34 120.0(6) . .
C33 N4 C34 119.0(6) . .
N4 C29 C30 120.1(7) . .
N4 C29 H29 119.9 . .
C30 C29 H29 119.9 . .
C31 C30 C29 119.3(7) . .
C31 C30 H30 120.3 . .
C29 C30 H30 120.3 . .
C30 C31 C32 119.7(7) . .
C30 C31 H31 120.2 . .
C32 C31 H31 120.2 . .
C33 C32 C31 118.6(7) . .
C33 C32 H32 120.7 . .
C31 C32 H32 120.7 . .
N4 C33 C32 121.3(7) . .
N4 C33 H33 119.3 . .
C32 C33 H33 119.3 . .
N4 C34 C35 111.5(5) . .
N4 C34 H34A 109.3 . .
C35 C34 H34A 109.3 . .
N4 C34 H34B 109.3 . .
C35 C34 H34B 109.3 . .
H34A C34 H34B 108.0 . .
C34 C35 C36 112.5(6) . .
C34 C35 H35A 109.1 . .
C36 C35 H35A 109.1 . .
C34 C35 H35B 109.1 . .
C36 C35 H35B 109.1 . .
H35A C35 H35B 107.8 . .
C37 C36 C35 113.6(6) . .
C37 C36 H36A 108.9 . .
C35 C36 H36A 108.9 . .
C37 C36 H36B 108.9 . .
C35 C36 H36B 108.9 . .
H36A C36 H36B 107.7 . .
C36 C37 H37A 109.5 . .
C36 C37 H37B 109.5 . .
H37A C37 H37B 109.5 . .
C36 C37 H37C 109.5 . .
H37A C37 H37C 109.5 . .
H37B C37 H37C 109.5 . .

loop_
_geom_bond_atom_site_label_1
_geom_bond_atom_site_label_2
_geom_bond_distance
_geom_bond_site_symmetry_2
I1 Cu2 2.5218(11) .
I1 Cu1 2.6219(10) .
I2 Cu2 2.6317(12) .
I2 Cu4 2.6703(11) .
I2 Cu5 2.6720(10) .
I3 Cu2 2.6007(11) .
I3 Cu3 2.6171(11) .
I4 Cu3 2.6264(12) .
I4 Cu1 2.6586(10) .
I4 Cu4 2.6723(11) .
I5 Cu3 2.5448(11) .
I5 Cu5 2.6379(10) .
I6 Cu5 2.6599(10) .
I6 Cu6 2.6604(11) .
I6 Cu4 2.6664(10) .
I7 Cu5 2.6531(11) .
I7 Cu6 2.6550(10) .
I7 Cu9 2.6615(10) .
Cu1 I12 2.6720(11) 1_655
Cu1 I13 2.6866(10) 1_655
Cu1 Cu4 2.7265(14) .
Cu1 Cu2 2.8651(15) .
Cu2 Cu3 2.5723(14) .
Cu3 Cu5 2.7600(14) .
Cu3 Cu4 2.9815(14) .
Cu4 I13 2.6677(10) 1_655
Cu4 Cu5 2.7512(14) .
Cu5 Cu6 3.0031(13) .
Cu6 I8 2.6315(10) .
Cu6 I9 2.6770(10) .
Cu6 Cu9 2.7417(14) .
Cu6 Cu8 2.8981(15) .
Cu7 I14 2.5118(11) .
Cu7 Cu8 2.5272(15) .
Cu7 I9 2.6059(12) .
Cu7 I10 2.6128(11) .
Cu7 Cu10 2.9506(15) .
Cu7 Cu9 3.0332(15) .
Cu8 I8 2.5217(11) .
Cu8 I11 2.6003(12) .
Cu8 I10 2.6218(11) .
Cu8 Cu9 2.9904(15) .
Cu9 I11 2.6465(10) .
Cu9 I12 2.6574(10) .
Cu9 I9 2.6586(11) .
Cu9 Cu10 2.7452(14) .
Cu10 I14 2.6148(10) .
Cu10 I13 2.6519(11) .
Cu10 I12 2.6719(10) .
Cu10 I11 2.6783(10) .
N1 C1 1.345(9) .
N1 C5 1.348(8) .
N1 C6 1.482(9) .
C1 C2 1.378(10) .
C1 H1 0.9500 .
C2 C3 1.369(10) .
C2 H2 0.9500 .
C3 C4 1.382(10) .
C3 H3 0.9500 .
C4 C5 1.377(10) .
C4 H4 0.9500 .
C5 H5 0.9500 .
C6 C7 1.513(10) .
C6 H6A 0.9900 .
C6 H6AB 0.9900 .
C7 C8 1.525(9) .
C7 H7A 0.9900 .
C7 H7AB 0.9900 .
C8 C9 1.520(10) .
C8 H8A 0.9900 .
C8 H8AB 0.9900 .
C9 H9A 0.9800 .
C9 H9AB 0.9800 .
C9 H9AC 0.9800 .
N2 C10 1.354(10) .
N2 C14 1.356(9) .
N2 C15 1.473(9) .
C10 C11 1.346(11) .
C10 H10 0.9500 .
C11 C12 1.391(11) .
C11 H11 0.9500 .
C12 C13 1.395(10) .
C12 H12 0.9500 .
I12 Cu1 2.6720(11) 1_455
C13 C14 1.367(10) .
C13 H13 0.9500 .
I13 Cu4 2.6676(10) 1_455
I13 Cu1 2.6866(10) 1_455
C14 H14 0.9500 .
C15 C16 1.529(11) .
C15 H15A 0.9900 .
C15 H15B 0.9900 .
C16 C17 1.517(10) .
C16 H16A 0.9900 .
C16 H16B 0.9900 .
C17 C18 1.553(11) .
C17 H17A 0.9900 .
C17 H17B 0.9900 .
C18 H18A 0.9800 .
C18 H18B 0.9800 .
C18 H18C 0.9800 .
N3 C20 1.335(9) .
N3 C24 1.352(9) .
N3 C25 1.488(8) .
C20 C21 1.377(10) .
C20 H20 0.9500 .
C21 C22 1.384(10) .
C21 H21 0.9500 .
C22 C23 1.388(10) .
C22 H22 0.9500 .
C23 C24 1.370(10) .
C23 H23 0.9500 .
C24 H24 0.9500 .
C25 C26 1.509(9) .
C25 H25A 0.9900 .
C25 H25B 0.9900 .
C26 C27 1.515(9) .
C26 H26A 0.9900 .
C26 H26B 0.9900 .
C27 C28 1.520(10) .
C27 H27A 0.9900 .
C27 H27B 0.9900 .
C28 H28A 0.9800 .
C28 H28B 0.9800 .
C28 H28C 0.9800 .
N4 C29 1.339(9) .
N4 C33 1.340(9) .
N4 C34 1.491(9) .
C29 C30 1.385(11) .
C29 H29 0.9500 .
C30 C31 1.378(12) .
C30 H30 0.9500 .
C31 C32 1.386(11) .
C31 H31 0.9500 .
C32 C33 1.371(10) .
C32 H32 0.9500 .
C33 H33 0.9500 .
C34 C35 1.519(10) .
C34 H34A 0.9900 .
C34 H34B 0.9900 .
C35 C36 1.526(9) .
C35 H35A 0.9900 .
C35 H35B 0.9900 .
C36 C37 1.515(11) .
C36 H36A 0.9900 .
C36 H36B 0.9900 .
C37 H37A 0.9800 .
C37 H37B 0.9800 .
C37 H37C 0.9800 .

loop_
_geom_hbond_atom_site_label_D
_geom_hbond_atom_site_label_H
_geom_hbond_atom_site_label_A
_geom_hbond_distance_DH
_geom_hbond_distance_HA
_geom_hbond_distance_DA
_geom_hbond_angle_DHA
_geom_hbond_site_symmetry_A
C1 H1 I12 0.95 3.11 3.749(7) 126.1 .
C2 H2 I12 0.95 3.18 3.778(7) 123.0 .
C4 H4 I4 0.95 3.16 3.911(7) 137.5 4_465
C4 H4 I7 0.95 3.02 3.739(7) 133.3 4_565
C6 H6A I13 0.99 3.30 4.210(7) 154.2 .
C6 H6AB I5 0.99 3.33 4.036(7) 130.1 4_465
C7 H7AB I14 0.99 2.95 3.918(7) 166.5 .
C10 H10 I7 0.95 3.29 3.857(7) 120.3 4_565
C11 H11 I8 0.95 3.20 3.713(7) 116.0 4_565
C13 H13 I2 0.95 3.24 4.086(7) 149.3 .
C14 H14 I9 0.95 3.24 3.860(7) 124.3 .
C14 H14 I14 0.95 3.26 4.099(7) 148.0 .
C15 H15A I10 0.99 3.15 4.006(8) 145.4 3_666
C20 H20 I10 0.95 3.15 3.897(7) 137.0 3_566
C23 H23 I1 0.95 3.29 3.894(7) 123.7 2_655
C23 H23 I8 0.95 3.21 3.905(8) 131.6 3_666
C24 H24 I6 0.95 3.25 3.705(6) 111.8 3_666
C24 H24 I8 0.95 3.32 3.956(7) 125.8 3_666
C25 H25B I13 0.99 3.14 3.939(6) 138.6 3_566
C26 H26A I9 0.99 3.25 3.828(7) 118.7 3_666
C29 H29 I3 0.95 3.09 3.798(7) 132.2 2_655
C32 H32 I5 0.95 3.30 4.053(8) 137.7 4_565
C33 H33 I2 0.95 3.29 4.172(7) 155.8 4_565
C34 H34B I2 0.99 3.28 3.978(8) 129.4 4_565
C34 H34B I12 0.99 3.05 3.857(7) 139.1 4_565
C35 H35A I2 0.99 3.31 3.871(7) 117.6 4_565

loop_
_geom_torsion_atom_site_label_1
_geom_torsion_atom_site_label_2
_geom_torsion_atom_site_label_3
_geom_torsion_atom_site_label_4
_geom_torsion
C5 N1 C1 C2 -1.1(10)
C6 N1 C1 C2 -179.1(7)
N1 C1 C2 C3 0.7(11)
C1 C2 C3 C4 -0.1(11)
C2 C3 C4 C5 -0.1(10)
C1 N1 C5 C4 0.9(10)
C6 N1 C5 C4 178.9(6)
C3 C4 C5 N1 -0.3(10)
C1 N1 C6 C7 101.5(7)
C5 N1 C6 C7 -76.6(7)
N1 C6 C7 C8 -178.0(6)
C6 C7 C8 C9 -178.1(6)
C14 N2 C10 C11 -1.0(11)
C15 N2 C10 C11 176.7(7)
N2 C10 C11 C12 -1.0(12)
C10 C11 C12 C13 1.1(11)
C11 C12 C13 C14 0.9(11)
C10 N2 C14 C13 3.0(11)
C15 N2 C14 C13 -174.8(7)
C12 C13 C14 N2 -2.9(11)
C10 N2 C15 C16 74.3(9)
C14 N2 C15 C16 -108.0(8)
N2 C15 C16 C17 -72.5(9)
C15 C16 C17 C18 -163.1(7)
C24 N3 C20 C21 0.9(10)
C25 N3 C20 C21 -179.7(6)
N3 C20 C21 C22 -1.8(11)
C20 C21 C22 C23 1.2(11)
C21 C22 C23 C24 0.3(11)
C20 N3 C24 C23 0.6(10)
C25 N3 C24 C23 -178.8(6)
C22 C23 C24 N3 -1.2(11)
C20 N3 C25 C26 103.6(7)
C24 N3 C25 C26 -77.0(7)
N3 C25 C26 C27 -179.8(6)
C25 C26 C27 C28 -170.2(6)
C33 N4 C29 C30 1.8(11)
C34 N4 C29 C30 -175.4(7)
N4 C29 C30 C31 -0.5(12)
C29 C30 C31 C32 -1.4(12)
C30 C31 C32 C33 1.9(11)
C29 N4 C33 C32 -1.2(11)
C34 N4 C33 C32 176.0(7)
C31 C32 C33 N4 -0.6(11)
C29 N4 C34 C35 101.5(8)
C33 N4 C34 C35 -75.7(8)
N4 C34 C35 C36 -179.9(6)
C34 C35 C36 C37 73.9(8)
